data_4089376
loop_
_publ_author_name
'Farrell, Jeffrey M.'
'Heiden, Zachariah M.'
'Stephan, Douglas W.'

_publ_section_title
;
 Metal-Free Transfer Hydrogenation Catalysis by B(C6F5)3
;
_journal_issue 17
_journal_name_full Organometallics
_journal_page_first 4497
_journal_paper_doi 10.1021/om2005832
_journal_volume 30
_journal_year 2011
_chemical_formula_moiety 'C34 H21 B F15 N'
_chemical_formula_sum 'C34 H21 B F15 N'
_chemical_formula_weight 739.33
_space_group_IT_number 14
_space_group_name_Hall '-P 2ybc'
_space_group_name_H-M_alt 'P 1 21/c 1'
_symmetry_cell_setting monoclinic
_symmetry_space_group_name_Hall '-P 2ybc'
_symmetry_space_group_name_H-M 'P 1 21/c 1'
_atom_sites_solution_hydrogens geom
_atom_sites_solution_primary direct
_atom_sites_solution_secondary difmap
_audit_creation_method SHELXL-97
_cell_angle_alpha 90.00
_cell_angle_beta 98.135(2)
_cell_angle_gamma 90.00
_cell_formula_units_Z 4
_cell_length_a 10.5576(6)
_cell_length_b 11.9278(6)
_cell_length_c 24.2325(13)
_cell_measurement_reflns_used 2519
_cell_measurement_temperature 150(2)
_cell_measurement_theta_max 20.42
_cell_measurement_theta_min 2.76
_cell_volume 3020.9(3)
_computing_cell_refinement 'Bruker SMART'
_computing_data_collection 'Bruker SMART'
_computing_data_reduction 'Bruker SAINT'
_computing_molecular_graphics 'Bruker SHELXTL'
_computing_publication_material 'Bruker SHELXTL'
_computing_structure_refinement 'Bruker SHELXTL'
_computing_structure_solution 'Bruker SHELXTL'
_diffrn_ambient_temperature 150(2)
_diffrn_measured_fraction_theta_full 0.988
_diffrn_measured_fraction_theta_max 0.988
_diffrn_measurement_device_type 'CCD area detector'
_diffrn_measurement_method 'phi and omega scans'
_diffrn_radiation_monochromator graphite
_diffrn_radiation_source 'sealed tube'
_diffrn_radiation_type MoK\a
_diffrn_radiation_wavelength 0.71073
_diffrn_reflns_av_R_equivalents 0.0630
_diffrn_reflns_av_sigmaI/netI 0.0909
_diffrn_reflns_limit_h_max 13
_diffrn_reflns_limit_h_min -13
_diffrn_reflns_limit_k_max 15
_diffrn_reflns_limit_k_min -10
_diffrn_reflns_limit_l_max 30
_diffrn_reflns_limit_l_min -31
_diffrn_reflns_number 21558
_diffrn_reflns_theta_full 27.51
_diffrn_reflns_theta_max 27.51
_diffrn_reflns_theta_min 1.91
_exptl_absorpt_coefficient_mu 0.159
_exptl_absorpt_correction_type none
_exptl_crystal_colour colourless
_exptl_crystal_density_diffrn 1.626
_exptl_crystal_density_method 'not measured'
_exptl_crystal_description block
_exptl_crystal_F_000 1488
_exptl_crystal_size_max 0.15
_exptl_crystal_size_mid 0.15
_exptl_crystal_size_min 0.15
_refine_diff_density_max 0.405
_refine_diff_density_min -0.245
_refine_diff_density_rms 0.056
_refine_ls_extinction_method none
_refine_ls_goodness_of_fit_ref 0.967
_refine_ls_hydrogen_treatment mixed
_refine_ls_matrix_type full
_refine_ls_number_parameters 482
_refine_ls_number_reflns 6876
_refine_ls_number_restraints 0
_refine_ls_restrained_S_all 0.967
_refine_ls_R_factor_all 0.1204
_refine_ls_R_factor_gt 0.0523
_refine_ls_shift/su_max 0.000
_refine_ls_shift/su_mean 0.000
_refine_ls_structure_factor_coef Fsqd
_refine_ls_weighting_details 'calc w=1/[\s^2^(Fo^2^)+(0.0463P)^2^+0.0000P] where P=(Fo^2^+2Fc^2^)/3'
_refine_ls_weighting_scheme calc
_refine_ls_wR_factor_gt 0.0993
_refine_ls_wR_factor_ref 0.1221
_reflns_number_gt 3627
_reflns_number_total 6876
_reflns_threshold_expression >2sigma(I)
_cod_data_source_file rac-[PhCH(Me)NMe2H][HB(C6F5)3].cif
_cod_data_source_block zmh030_14
_cod_depositor_comments
;
The following automatic conversions were performed:

data item '_symmetry_cell_setting' value 'Monoclinic' was changed to
'monoclinic' in accordance with the
/home/saulius/struct/COD-crude-data/automatic-downloads/DataCite-retrospective/ACS/depositions/lib/dictionaries/cif_core.dic
dictionary named 'cif_core.dic' version 2.4.2 last updated on
2011-04-26.

Automatic conversion script
Id: cif_fix_values 6909 2019-04-08 15:41:33Z antanas 
;
_cod_original_sg_symbol_Hall '-P 2ybc '
_cod_original_sg_symbol_H-M 'P2(1)/c  '
_cod_database_code 4089376

loop_
_symmetry_equiv_pos_as_xyz
'x, y, z'
'-x, y+1/2, -z+1/2'
'-x, -y, -z'
'x, -y-1/2, z-1/2'

loop_
_atom_site_label
_atom_site_type_symbol
_atom_site_fract_x
_atom_site_fract_y
_atom_site_fract_z
_atom_site_U_iso_or_equiv
_atom_site_adp_type
_atom_site_occupancy
_atom_site_symmetry_multiplicity
_atom_site_calc_flag
_atom_site_refinement_flags
F1 F 0.88595(13) 0.59027(12) 0.55511(6) 0.0329(4) Uani 1 1 d .
F2 F 0.93640(15) 0.37268(13) 0.55450(7) 0.0462(4) Uani 1 1 d .
F3 F 0.80600(16) 0.22544(13) 0.61214(7) 0.0495(5) Uani 1 1 d .
F4 F 0.61787(16) 0.30419(13) 0.66819(7) 0.0488(5) Uani 1 1 d .
F5 F 0.56518(14) 0.52163(13) 0.66911(6) 0.0373(4) Uani 1 1 d .
F6 F 0.48824(13) 0.72478(14) 0.51270(6) 0.0383(4) Uani 1 1 d .
F7 F 0.25069(15) 0.79335(17) 0.51380(7) 0.0567(5) Uani 1 1 d .
F8 F 0.16435(15) 0.84424(16) 0.61103(8) 0.0584(5) Uani 1 1 d .
F9 F 0.32548(16) 0.82247(16) 0.70887(7) 0.0566(5) Uani 1 1 d .
F10 F 0.56569(14) 0.75655(14) 0.70947(6) 0.0428(4) Uani 1 1 d .
F11 F 0.81442(14) 0.91830(13) 0.58789(6) 0.0375(4) Uani 1 1 d .
F12 F 1.00242(16) 1.01874(14) 0.65490(7) 0.0501(5) Uani 1 1 d .
F13 F 1.08943(15) 0.93110(15) 0.75696(7) 0.0539(5) Uani 1 1 d .
F14 F 0.97913(16) 0.74391(14) 0.79176(6) 0.0488(5) Uani 1 1 d .
F15 F 0.79425(14) 0.63932(12) 0.72537(6) 0.0365(4) Uani 1 1 d .
N1 N 0.2158(2) 0.30840(19) 0.54856(10) 0.0306(5) Uani 1 1 d .
C1 C 0.7207(2) 0.5686(2) 0.61160(9) 0.0232(6) Uani 1 1 d .
C2 C 0.8152(2) 0.5221(2) 0.58453(10) 0.0262(6) Uani 1 1 d .
C3 C 0.8449(2) 0.4102(2) 0.58421(11) 0.0314(7) Uani 1 1 d .
C4 C 0.7781(3) 0.3358(2) 0.61209(12) 0.0331(7) Uani 1 1 d .
C5 C 0.6844(3) 0.3755(2) 0.64041(11) 0.0318(7) Uani 1 1 d .
C6 C 0.6582(2) 0.4889(2) 0.63966(10) 0.0266(6) Uani 1 1 d .
C7 C 0.5424(2) 0.7381(2) 0.61128(10) 0.0237(6) Uani 1 1 d .
C8 C 0.4543(2) 0.7495(2) 0.56324(11) 0.0269(6) Uani 1 1 d .
C9 C 0.3298(3) 0.7842(2) 0.56269(12) 0.0351(7) Uani 1 1 d .
C10 C 0.2858(2) 0.8094(2) 0.61114(13) 0.0368(7) Uani 1 1 d .
C11 C 0.3674(3) 0.7987(2) 0.66034(12) 0.0343(7) Uani 1 1 d .
C12 C 0.4912(2) 0.7636(2) 0.65922(10) 0.0294(6) Uani 1 1 d .
C13 C 0.7964(2) 0.7711(2) 0.65221(10) 0.0222(6) Uani 1 1 d .
C14 C 0.8539(2) 0.8699(2) 0.63798(10) 0.0279(6) Uani 1 1 d .
C15 C 0.9514(3) 0.9238(2) 0.67169(12) 0.0321(7) Uani 1 1 d .
C16 C 0.9956(2) 0.8795(2) 0.72283(12) 0.0347(7) Uani 1 1 d .
C17 C 0.9397(3) 0.7845(2) 0.74013(11) 0.0313(7) Uani 1 1 d .
C18 C 0.8440(2) 0.7329(2) 0.70531(10) 0.0269(6) Uani 1 1 d .
C19 C 0.3132(2) 0.3868(2) 0.58191(11) 0.0286(6) Uani 1 1 d .
C20 C 0.3601(2) 0.4689(2) 0.54218(10) 0.0326(7) Uani 1 1 d .
H20A H 0.4295 0.5142 0.5621 0.049 Uiso 1 1 calc R
H20B H 0.2896 0.5181 0.5267 0.049 Uiso 1 1 calc R
H20C H 0.3918 0.4280 0.5119 0.049 Uiso 1 1 calc R
C21 C 0.2569(2) 0.4435(2) 0.62851(10) 0.0263(6) Uani 1 1 d .
C22 C 0.1640(2) 0.5275(2) 0.61750(11) 0.0315(6) Uani 1 1 d .
H22 H 0.1306 0.5445 0.5800 0.038 Uiso 1 1 calc R
C23 C 0.1203(3) 0.5857(3) 0.65991(11) 0.0373(7) Uani 1 1 d .
H23 H 0.0570 0.6422 0.6518 0.045 Uiso 1 1 calc R
C24 C 0.1695(3) 0.5613(3) 0.71468(12) 0.0426(8) Uani 1 1 d .
H24 H 0.1413 0.6021 0.7443 0.051 Uiso 1 1 calc R
C25 C 0.2603(3) 0.4768(3) 0.72605(11) 0.0392(7) Uani 1 1 d .
H25 H 0.2924 0.4589 0.7636 0.047 Uiso 1 1 calc R
C26 C 0.3037(3) 0.4193(2) 0.68360(11) 0.0336(7) Uani 1 1 d .
H26 H 0.3664 0.3623 0.6919 0.040 Uiso 1 1 calc R
C27 C 0.1828(3) 0.2017(2) 0.57714(12) 0.0340(7) Uani 1 1 d .
C28 C 0.0861(2) 0.1359(2) 0.53752(11) 0.0352(7) Uani 1 1 d .
H28A H 0.0610 0.0683 0.5563 0.053 Uiso 1 1 calc R
H28B H 0.1245 0.1143 0.5045 0.053 Uiso 1 1 calc R
H28C H 0.0105 0.1824 0.5261 0.053 Uiso 1 1 calc R
C29 C 0.3044(2) 0.1381(2) 0.59645(10) 0.0281(6) Uani 1 1 d .
C30 C 0.3403(3) 0.1184(2) 0.65292(11) 0.0362(7) Uani 1 1 d .
H30 H 0.2851 0.1397 0.6788 0.043 Uiso 1 1 calc R
C31 C 0.4569(3) 0.0674(2) 0.67160(12) 0.0411(8) Uani 1 1 d .
H31 H 0.4811 0.0536 0.7103 0.049 Uiso 1 1 calc R
C32 C 0.5373(3) 0.0370(2) 0.63422(11) 0.0393(7) Uani 1 1 d .
H32 H 0.6182 0.0044 0.6472 0.047 Uiso 1 1 calc R
C33 C 0.5005(3) 0.0539(2) 0.57800(12) 0.0418(8) Uani 1 1 d .
H33 H 0.5551 0.0313 0.5520 0.050 Uiso 1 1 calc R
C34 C 0.3843(3) 0.1035(2) 0.55948(11) 0.0354(7) Uani 1 1 d .
H34 H 0.3590 0.1140 0.5206 0.043 Uiso 1 1 calc R
B1 B 0.6917(3) 0.7037(2) 0.60773(12) 0.0227(7) Uani 1 1 d .
H1 H 0.709(2) 0.7352(18) 0.5637(9) 0.020(6) Uiso 1 1 d .
H2 H 0.257(3) 0.277(3) 0.5132(14) 0.075(11) Uiso 1 1 d .
H3 H 0.136(3) 0.349(3) 0.5384(11) 0.055(9) Uiso 1 1 d .
H4 H 0.381(2) 0.339(2) 0.6000(9) 0.025(7) Uiso 1 1 d .
H5 H 0.140(2) 0.240(2) 0.6094(11) 0.041(8) Uiso 1 1 d .

loop_
_atom_site_aniso_label
_atom_site_aniso_U_11
_atom_site_aniso_U_22
_atom_site_aniso_U_33
_atom_site_aniso_U_23
_atom_site_aniso_U_13
_atom_site_aniso_U_12
F1 0.0287(8) 0.0375(9) 0.0336(8) 0.0008(7) 0.0077(7) 0.0040(7)
F2 0.0340(9) 0.0462(10) 0.0592(11) -0.0176(9) 0.0092(8) 0.0111(8)
F3 0.0586(11) 0.0266(10) 0.0585(11) -0.0067(8) -0.0083(9) 0.0113(8)
F4 0.0625(12) 0.0321(10) 0.0521(11) 0.0089(8) 0.0090(9) -0.0088(9)
F5 0.0385(9) 0.0343(9) 0.0422(9) 0.0011(8) 0.0169(8) -0.0008(7)
F6 0.0345(9) 0.0546(11) 0.0249(8) -0.0045(8) 0.0016(7) 0.0101(8)
F7 0.0331(10) 0.0821(14) 0.0506(11) 0.0010(10) -0.0093(8) 0.0143(9)
F8 0.0301(10) 0.0666(13) 0.0820(13) 0.0045(11) 0.0198(9) 0.0165(9)
F9 0.0545(11) 0.0735(13) 0.0488(11) -0.0122(10) 0.0309(9) 0.0061(10)
F10 0.0410(10) 0.0632(12) 0.0244(9) -0.0067(8) 0.0056(7) 0.0016(8)
F11 0.0523(10) 0.0309(9) 0.0311(9) 0.0060(7) 0.0121(7) 0.0002(8)
F12 0.0577(12) 0.0357(10) 0.0609(11) -0.0059(9) 0.0221(9) -0.0192(9)
F13 0.0416(10) 0.0547(12) 0.0612(12) -0.0216(10) -0.0071(9) -0.0126(9)
F14 0.0591(11) 0.0473(11) 0.0336(9) -0.0015(8) -0.0163(8) 0.0035(9)
F15 0.0497(10) 0.0298(9) 0.0279(8) 0.0049(7) -0.0015(7) -0.0051(8)
N1 0.0302(14) 0.0265(13) 0.0342(14) 0.0029(11) 0.0012(11) 0.0043(11)
C1 0.0195(13) 0.0295(15) 0.0191(13) -0.0027(12) -0.0031(10) 0.0001(12)
C2 0.0241(14) 0.0280(16) 0.0250(14) -0.0012(12) -0.0017(11) -0.0004(12)
C3 0.0267(15) 0.0316(17) 0.0339(16) -0.0130(13) -0.0028(12) 0.0091(13)
C4 0.0362(17) 0.0198(15) 0.0395(17) -0.0056(13) -0.0085(14) 0.0050(13)
C5 0.0372(16) 0.0265(16) 0.0293(15) 0.0023(12) -0.0032(13) -0.0043(14)
C6 0.0228(14) 0.0335(17) 0.0232(14) -0.0042(12) 0.0021(11) 0.0023(12)
C7 0.0279(14) 0.0177(14) 0.0262(14) -0.0020(11) 0.0070(11) 0.0022(11)
C8 0.0299(15) 0.0246(15) 0.0268(14) -0.0035(12) 0.0064(12) 0.0028(12)
C9 0.0266(15) 0.0385(17) 0.0383(17) 0.0024(14) -0.0021(13) 0.0028(13)
C10 0.0214(15) 0.0352(17) 0.056(2) 0.0002(15) 0.0128(14) 0.0078(13)
C11 0.0350(17) 0.0344(17) 0.0377(17) -0.0093(14) 0.0198(14) -0.0005(14)
C12 0.0291(15) 0.0293(16) 0.0297(15) -0.0010(12) 0.0034(12) -0.0038(13)
C13 0.0214(13) 0.0222(14) 0.0238(13) 0.0003(11) 0.0056(11) 0.0045(11)
C14 0.0334(15) 0.0268(15) 0.0250(14) -0.0004(12) 0.0097(12) 0.0060(13)
C15 0.0325(16) 0.0218(15) 0.0459(18) -0.0099(14) 0.0192(14) -0.0081(13)
C16 0.0289(16) 0.0355(18) 0.0385(17) -0.0119(14) 0.0005(13) -0.0013(14)
C17 0.0360(16) 0.0311(17) 0.0244(15) -0.0036(12) -0.0040(12) 0.0077(13)
C18 0.0310(15) 0.0205(14) 0.0296(15) -0.0012(12) 0.0052(12) 0.0001(12)
C19 0.0237(14) 0.0269(16) 0.0329(15) -0.0020(13) -0.0042(12) 0.0028(12)
C20 0.0331(16) 0.0350(16) 0.0307(15) -0.0039(13) 0.0078(12) -0.0008(13)
C21 0.0213(14) 0.0262(15) 0.0309(15) 0.0068(12) 0.0020(11) -0.0062(12)
C22 0.0301(15) 0.0377(17) 0.0262(15) 0.0049(13) 0.0023(12) 0.0010(13)
C23 0.0316(16) 0.0429(18) 0.0391(17) 0.0009(15) 0.0110(13) 0.0030(14)
C24 0.0473(19) 0.052(2) 0.0323(17) -0.0106(15) 0.0196(15) -0.0098(17)
C25 0.0406(18) 0.050(2) 0.0259(15) 0.0041(14) 0.0001(13) -0.0068(16)
C26 0.0297(15) 0.0372(17) 0.0335(16) 0.0064(14) 0.0035(13) -0.0038(13)
C27 0.0379(17) 0.0248(16) 0.0392(17) 0.0029(13) 0.0046(14) 0.0042(13)
C28 0.0334(16) 0.0326(16) 0.0401(17) -0.0027(14) 0.0070(13) -0.0031(13)
C29 0.0328(15) 0.0202(14) 0.0311(15) -0.0026(12) 0.0036(12) 0.0015(12)
C30 0.0482(18) 0.0280(16) 0.0345(16) 0.0020(13) 0.0134(14) 0.0062(14)
C31 0.059(2) 0.0341(18) 0.0294(16) 0.0049(14) 0.0039(15) 0.0110(16)
C32 0.0472(19) 0.0302(17) 0.0384(18) 0.0016(14) -0.0017(15) 0.0118(14)
C33 0.0470(19) 0.0385(19) 0.0410(18) -0.0022(14) 0.0095(15) 0.0106(15)
C34 0.0475(18) 0.0315(17) 0.0269(15) 0.0027(13) 0.0039(14) 0.0064(14)
B1 0.0233(16) 0.0248(16) 0.0203(15) 0.0011(13) 0.0041(12) 0.0011(13)

loop_
_atom_type_symbol
_atom_type_description
_atom_type_scat_dispersion_real
_atom_type_scat_dispersion_imag
_atom_type_scat_source
C C 0.0033 0.0016 'International Tables Vol C Tables 4.2.6.8 and 6.1.1.4'
H H 0.0000 0.0000 'International Tables Vol C Tables 4.2.6.8 and 6.1.1.4'
B B 0.0013 0.0007 'International Tables Vol C Tables 4.2.6.8 and 6.1.1.4'
N N 0.0061 0.0033 'International Tables Vol C Tables 4.2.6.8 and 6.1.1.4'
F F 0.0171 0.0103 'International Tables Vol C Tables 4.2.6.8 and 6.1.1.4'

loop_
_geom_angle_atom_site_label_1
_geom_angle_atom_site_label_2
_geom_angle_atom_site_label_3
_geom_angle
C27 N1 C19 116.9(2)
C27 N1 H2 102.6(17)
C19 N1 H2 108.2(17)
C27 N1 H3 106.8(18)
C19 N1 H3 108.6(17)
H2 N1 H3 114(2)
C2 C1 C6 112.4(2)
C2 C1 B1 120.5(2)
C6 C1 B1 127.1(2)
F1 C2 C3 115.6(2)
F1 C2 C1 119.4(2)
C3 C2 C1 125.0(3)
F2 C3 C4 120.2(2)
F2 C3 C2 120.2(3)
C4 C3 C2 119.6(3)
F3 C4 C5 120.7(3)
F3 C4 C3 120.3(3)
C5 C4 C3 118.9(2)
F4 C5 C4 120.0(2)
F4 C5 C6 120.7(3)
C4 C5 C6 119.4(3)
F5 C6 C5 115.8(2)
F5 C6 C1 119.5(2)
C5 C6 C1 124.7(2)
C12 C7 C8 112.7(2)
C12 C7 B1 126.3(2)
C8 C7 B1 120.9(2)
F6 C8 C9 115.5(2)
F6 C8 C7 120.3(2)
C9 C8 C7 124.2(2)
F7 C9 C10 119.7(2)
F7 C9 C8 120.2(2)
C10 C9 C8 120.1(3)
F8 C10 C9 120.6(3)
F8 C10 C11 120.7(3)
C9 C10 C11 118.7(2)
F9 C11 C10 119.7(2)
F9 C11 C12 120.8(3)
C10 C11 C12 119.4(2)
F10 C12 C11 115.7(2)
F10 C12 C7 119.6(2)
C11 C12 C7 124.7(2)
C18 C13 C14 113.2(2)
C18 C13 B1 124.7(2)
C14 C13 B1 121.9(2)
F11 C14 C15 116.1(2)
F11 C14 C13 119.6(2)
C15 C14 C13 124.3(2)
F12 C15 C16 120.1(2)
F12 C15 C14 120.8(2)
C16 C15 C14 119.1(2)
F13 C16 C15 120.4(3)
F13 C16 C17 120.1(3)
C15 C16 C17 119.4(2)
F14 C17 C18 120.9(3)
F14 C17 C16 119.4(2)
C18 C17 C16 119.7(2)
F15 C18 C17 116.1(2)
F15 C18 C13 119.7(2)
C17 C18 C13 124.2(2)
C20 C19 C21 112.8(2)
C20 C19 N1 108.5(2)
C21 C19 N1 111.2(2)
C20 C19 H4 112.6(14)
C21 C19 H4 105.6(14)
N1 C19 H4 106.0(14)
C19 C20 H20A 109.5
C19 C20 H20B 109.5
H20A C20 H20B 109.5
C19 C20 H20C 109.5
H20A C20 H20C 109.5
H20B C20 H20C 109.5
C26 C21 C22 118.5(3)
C26 C21 C19 120.2(2)
C22 C21 C19 121.1(2)
C23 C22 C21 121.3(2)
C23 C22 H22 119.4
C21 C22 H22 119.4
C22 C23 C24 119.4(3)
C22 C23 H23 120.3
C24 C23 H23 120.3
C23 C24 C25 119.7(3)
C23 C24 H24 120.1
C25 C24 H24 120.1
C26 C25 C24 120.6(3)
C26 C25 H25 119.7
C24 C25 H25 119.7
C25 C26 C21 120.5(3)
C25 C26 H26 119.8
C21 C26 H26 119.8
C29 C27 N1 108.9(2)
C29 C27 C28 113.8(2)
N1 C27 C28 108.9(2)
C29 C27 H5 115.1(14)
N1 C27 H5 97.0(14)
C28 C27 H5 111.7(14)
C27 C28 H28A 109.5
C27 C28 H28B 109.5
H28A C28 H28B 109.5
C27 C28 H28C 109.5
H28A C28 H28C 109.5
H28B C28 H28C 109.5
C34 C29 C30 118.9(2)
C34 C29 C27 121.5(2)
C30 C29 C27 119.6(2)
C29 C30 C31 120.1(3)
C29 C30 H30 120.0
C31 C30 H30 120.0
C32 C31 C30 120.1(3)
C32 C31 H31 119.9
C30 C31 H31 119.9
C31 C32 C33 120.0(3)
C31 C32 H32 120.0
C33 C32 H32 120.0
C32 C33 C34 119.9(3)
C32 C33 H33 120.1
C34 C33 H33 120.1
C29 C34 C33 121.0(3)
C29 C34 H34 119.5
C33 C34 H34 119.5
C1 B1 C13 109.9(2)
C1 B1 C7 114.5(2)
C13 B1 C7 113.9(2)
C1 B1 H1 108.5(11)
C13 B1 H1 105.5(11)
C7 B1 H1 103.8(11)

loop_
_geom_bond_atom_site_label_1
_geom_bond_atom_site_label_2
_geom_bond_distance
F1 C2 1.371(3)
F2 C3 1.360(3)
F3 C4 1.349(3)
F4 C5 1.343(3)
F5 C6 1.351(3)
F6 C8 1.356(3)
F7 C9 1.354(3)
F8 C10 1.347(3)
F9 C11 1.344(3)
F10 C12 1.356(3)
F11 C14 1.355(3)
F12 C15 1.341(3)
F13 C16 1.346(3)
F14 C17 1.351(3)
F15 C18 1.353(3)
N1 C27 1.513(3)
N1 C19 1.533(3)
N1 H2 1.08(3)
N1 H3 0.98(3)
C1 C2 1.385(3)
C1 C6 1.388(4)
C1 B1 1.641(4)
C2 C3 1.372(4)
C3 C4 1.369(4)
C4 C5 1.366(4)
C5 C6 1.381(4)
C7 C12 1.383(3)
C7 C8 1.390(3)
C7 B1 1.643(4)
C8 C9 1.376(4)
C9 C10 1.356(4)
C10 C11 1.374(4)
C11 C12 1.376(4)
C13 C18 1.390(3)
C13 C14 1.390(4)
C13 B1 1.641(4)
C14 C15 1.380(4)
C15 C16 1.367(4)
C16 C17 1.370(4)
C17 C18 1.368(4)
C19 C20 1.505(4)
C19 C21 1.508(4)
C19 H4 0.97(2)
C20 H20A 0.9800
C20 H20B 0.9800
C20 H20C 0.9800
C21 C26 1.387(3)
C21 C22 1.401(4)
C22 C23 1.373(4)
C22 H22 0.9500
C23 C24 1.386(4)
C23 H23 0.9500
C24 C25 1.391(4)
C24 H24 0.9500
C25 C26 1.369(4)
C25 H25 0.9500
C26 H26 0.9500
C27 C29 1.507(4)
C27 C28 1.518(4)
C27 H5 1.06(3)
C28 H28A 0.9800
C28 H28B 0.9800
C28 H28C 0.9800
C29 C34 1.378(4)
C29 C30 1.387(4)
C30 C31 1.390(4)
C30 H30 0.9500
C31 C32 1.375(4)
C31 H31 0.9500
C32 C33 1.378(4)
C32 H32 0.9500
C33 C34 1.379(4)
C33 H33 0.9500
C34 H34 0.9500
B1 H1 1.17(2)
